data_4334220
loop_
_publ_author_name
'Ashley M. Wright'
'Homaira T. Zaman'
'Guang Wu'
'Trevor W. Hayton'

_publ_section_title
;
 Nitric Oxide Release from a Nickel Nitrosyl Complex Induced by
 One-Electron Oxidation
;
_journal_name_full 'Inorganic Chemistry'
_journal_page_first 3207
_journal_page_last 3216
_journal_paper_doi 10.1021/ic302697v
_journal_volume 52
_journal_year 2013
_chemical_formula_sum 'C19.5 H27 Cl F6 N3 Ni O P'
_chemical_formula_weight 558.57
_chemical_name_systematic
; 
 2,2-bipyridine TEMPO nickel(II) hexafluorophosphate
;
_space_group_IT_number 15
_symmetry_cell_setting monoclinic
_symmetry_space_group_name_Hall '-C 2yc'
_symmetry_space_group_name_H-M 'C 1 2/c 1'
_atom_sites_solution_hydrogens geom
_atom_sites_solution_primary direct
_atom_sites_solution_secondary difmap
_audit_creation_method SHELXL-97
_cell_angle_alpha 90.00
_cell_angle_beta 90.718(6)
_cell_angle_gamma 90.00
_cell_formula_units_Z 8
_cell_length_a 21.240(7)
_cell_length_b 9.737(3)
_cell_length_c 22.745(8)
_cell_measurement_temperature 100(2)
_cell_volume 4704(3)
_computing_structure_refinement 'SHELXL-97 (Sheldrick, 2008)'
_computing_structure_solution 'SHELXS-97 (Sheldrick, 2008)'
_diffrn_ambient_temperature 100(2)
_diffrn_measured_fraction_theta_full 1.000
_diffrn_measured_fraction_theta_max 1.000
_diffrn_radiation_monochromator graphite
_diffrn_radiation_source 'fine-focus sealed tube'
_diffrn_radiation_type MoK\a
_diffrn_radiation_wavelength 0.71073
_diffrn_reflns_av_R_equivalents 0.0471
_diffrn_reflns_av_sigmaI/netI 0.0291
_diffrn_reflns_limit_h_max 26
_diffrn_reflns_limit_h_min -26
_diffrn_reflns_limit_k_max 11
_diffrn_reflns_limit_k_min -12
_diffrn_reflns_limit_l_max 28
_diffrn_reflns_limit_l_min -26
_diffrn_reflns_number 33969
_diffrn_reflns_theta_full 26.37
_diffrn_reflns_theta_max 26.37
_diffrn_reflns_theta_min 1.79
_exptl_absorpt_coefficient_mu 1.071
_exptl_absorpt_correction_T_max 0.7457
_exptl_absorpt_correction_T_min 0.6885
_exptl_absorpt_correction_type multi-scan
_exptl_absorpt_process_details sadabs
_exptl_crystal_colour yellow
_exptl_crystal_density_diffrn 1.578
_exptl_crystal_description needle
_exptl_crystal_F_000 2296
_exptl_crystal_size_max 0.20
_exptl_crystal_size_mid 0.05
_exptl_crystal_size_min 0.05
_refine_diff_density_max 0.348
_refine_diff_density_min -0.274
_refine_diff_density_rms 0.051
_refine_ls_extinction_method none
_refine_ls_goodness_of_fit_ref 1.005
_refine_ls_hydrogen_treatment constr
_refine_ls_matrix_type full
_refine_ls_number_parameters 335
_refine_ls_number_reflns 4815
_refine_ls_number_restraints 0
_refine_ls_restrained_S_all 1.005
_refine_ls_R_factor_all 0.0417
_refine_ls_R_factor_gt 0.0297
_refine_ls_shift/su_max 0.001
_refine_ls_shift/su_mean 0.000
_refine_ls_structure_factor_coef Fsqd
_refine_ls_weighting_details 'calc w=1/[\s^2^(Fo^2^)+(0.0174P)^2^+8.0486P] where P=(Fo^2^+2Fc^2^)/3'
_refine_ls_weighting_scheme calc
_refine_ls_wR_factor_gt 0.0598
_refine_ls_wR_factor_ref 0.0640
_reflns_number_gt 3972
_reflns_number_total 4815
_reflns_threshold_expression >2sigma(I)
_cod_data_source_file ic302697v_si_002_5.cif
_cod_data_source_block complex_4
_cod_original_cell_volume 4703(3)
_cod_original_formula_sum 'C19.50 H27 Cl F6 N3 Ni O P'
_cod_database_code 4334220

loop_
_symmetry_equiv_pos_as_xyz
'x, y, z'
'-x, y, -z+1/2'
'x+1/2, y+1/2, z'
'-x+1/2, y+1/2, -z+1/2'
'-x, -y, -z'
'x, -y, z-1/2'
'-x+1/2, -y+1/2, -z'
'x+1/2, -y+1/2, z-1/2'

loop_
_atom_site_label
_atom_site_type_symbol
_atom_site_fract_x
_atom_site_fract_y
_atom_site_fract_z
_atom_site_U_iso_or_equiv
_atom_site_adp_type
_atom_site_occupancy
_atom_site_symmetry_multiplicity
_atom_site_calc_flag
_atom_site_refinement_flags
Ni1 Ni 0.235592(11) 0.89463(2) 0.135879(10) 0.02123(7) Uani 1 1 d .
Cl1 Cl 0.06004(3) 0.52000(7) 0.22025(3) 0.05620(18) Uani 1 1 d .
P1 P 0.43788(3) 0.27444(5) 0.07500(2) 0.02965(13) Uani 1 1 d .
F4A F 0.36328(16) 0.2840(8) 0.06134(16) 0.0563(14) Uani 0.638(13) 1 d P
F2A F 0.5073(2) 0.2695(6) 0.0943(4) 0.085(2) Uani 0.638(13) 1 d P
F6 F 0.42772(7) 0.39307(14) 0.12209(6) 0.0475(3) Uani 1 1 d .
F1 F 0.44886(8) 0.15629(15) 0.02765(8) 0.0634(5) Uani 1 1 d .
F5A F 0.4201(4) 0.1717(4) 0.12777(17) 0.0734(18) Uani 0.638(13) 1 d P
F3A F 0.4484(3) 0.3828(7) 0.0267(3) 0.071(2) Uani 0.638(13) 1 d P
C21 C 0.16312(11) 1.0785(2) 0.28051(9) 0.0350(5) Uani 1 1 d .
H21A H 0.1392 1.1632 0.2737 0.052 Uiso 1 1 calc R
H21B H 0.2082 1.0998 0.2823 0.052 Uiso 1 1 calc R
H21C H 0.1503 1.0372 0.3178 0.052 Uiso 1 1 calc R
O1 O 0.24720(6) 1.04137(14) 0.18323(6) 0.0246(3) Uani 1 1 d .
N2 N 0.20346(8) 0.74480(16) 0.09151(7) 0.0223(3) Uani 1 1 d .
N3 N 0.31488(7) 0.82748(16) 0.11365(7) 0.0224(3) Uani 1 1 d .
N1 N 0.18323(7) 1.02350(16) 0.17438(7) 0.0209(3) Uani 1 1 d .
C2 C 0.15550(9) 1.13944(19) 0.13741(8) 0.0220(4) Uani 1 1 d .
C3 C 0.16945(10) 1.2792(2) 0.16513(9) 0.0309(5) Uani 1 1 d .
H3A H 0.1478 1.2863 0.2028 0.046 Uiso 1 1 calc R
H3B H 0.1546 1.3521 0.1387 0.046 Uiso 1 1 calc R
H3C H 0.2149 1.2888 0.1716 0.046 Uiso 1 1 calc R
C4 C 0.18699(10) 1.1350(2) 0.07771(9) 0.0282(5) Uani 1 1 d .
H4A H 0.2320 1.1542 0.0826 0.042 Uiso 1 1 calc R
H4B H 0.1679 1.2043 0.0518 0.042 Uiso 1 1 calc R
H4C H 0.1813 1.0438 0.0603 0.042 Uiso 1 1 calc R
C5 C 0.08510(9) 1.1147(2) 0.12927(9) 0.0267(4) Uani 1 1 d .
H5A H 0.0661 1.1957 0.1096 0.032 Uiso 1 1 calc R
H5B H 0.0788 1.0346 0.1030 0.032 Uiso 1 1 calc R
C6 C 0.05106(9) 1.0888(2) 0.18640(9) 0.0304(5) Uani 1 1 d .
H6A H 0.0058 1.0725 0.1783 0.036 Uiso 1 1 calc R
H6B H 0.0550 1.1701 0.2124 0.036 Uiso 1 1 calc R
C7 C 0.07982(9) 0.9641(2) 0.21642(9) 0.0260(4) Uani 1 1 d .
H7A H 0.0732 0.8830 0.1908 0.031 Uiso 1 1 calc R
H7B H 0.0573 0.9472 0.2536 0.031 Uiso 1 1 calc R
C8 C 0.15007(9) 0.9776(2) 0.23026(8) 0.0241(4) Uani 1 1 d .
C9 C 0.17637(10) 0.8373(2) 0.24710(9) 0.0332(5) Uani 1 1 d .
H9A H 0.1564 0.8055 0.2832 0.050 Uiso 1 1 calc R
H9B H 0.2219 0.8444 0.2536 0.050 Uiso 1 1 calc R
H9C H 0.1677 0.7718 0.2153 0.050 Uiso 1 1 calc R
C10 C 0.24875(9) 0.66199(19) 0.06929(8) 0.0223(4) Uani 1 1 d .
C11 C 0.23330(10) 0.5441(2) 0.03848(8) 0.0284(5) Uani 1 1 d .
H11 H 0.2655 0.4855 0.0244 0.034 Uiso 1 1 calc R
C12 C 0.17079(11) 0.5119(2) 0.02818(9) 0.0315(5) Uani 1 1 d .
H12 H 0.1597 0.4327 0.0060 0.038 Uiso 1 1 calc R
C13 C 0.12475(10) 0.5963(2) 0.05055(8) 0.0292(4) Uani 1 1 d .
H13 H 0.0814 0.5762 0.0442 0.035 Uiso 1 1 calc R
C14 C 0.14298(10) 0.7107(2) 0.08241(8) 0.0265(4) Uani 1 1 d .
H14 H 0.1113 0.7676 0.0986 0.032 Uiso 1 1 calc R
C15 C 0.31294(9) 0.71181(19) 0.08038(8) 0.0224(4) Uani 1 1 d .
C16 C 0.37034(9) 0.8854(2) 0.12601(9) 0.0289(4) Uani 1 1 d .
H16 H 0.3715 0.9662 0.1494 0.035 Uiso 1 1 calc R
C17 C 0.42622(10) 0.8313(2) 0.10579(10) 0.0334(5) Uani 1 1 d .
H17 H 0.4652 0.8746 0.1149 0.040 Uiso 1 1 calc R
C18 C 0.42439(10) 0.7134(2) 0.07220(9) 0.0337(5) Uani 1 1 d .
H18 H 0.4622 0.6742 0.0580 0.040 Uiso 1 1 calc R
C19 C 0.36720(10) 0.6531(2) 0.05938(9) 0.0285(5) Uani 1 1 d .
H19 H 0.3652 0.5718 0.0363 0.034 Uiso 1 1 calc R
C20 C 0.0000 0.6221(3) 0.2500 0.0371(7) Uani 1 2 d S
H20A H 0.0180 0.6818 0.2812 0.044 Uiso 0.50 1 calc PR
H20B H -0.0180 0.6818 0.2188 0.044 Uiso 0.50 1 calc PR
F4B F 0.3732(5) 0.2097(12) 0.0787(6) 0.080(4) Uani 0.362(13) 1 d P
F5B F 0.4672(8) 0.1675(7) 0.1191(3) 0.090(4) Uani 0.362(13) 1 d P
F2B F 0.5103(4) 0.3285(11) 0.0630(5) 0.070(3) Uani 0.362(13) 1 d P
F3B F 0.4187(8) 0.3725(13) 0.0241(5) 0.086(5) Uani 0.362(13) 1 d P

loop_
_atom_site_aniso_label
_atom_site_aniso_U_11
_atom_site_aniso_U_22
_atom_site_aniso_U_33
_atom_site_aniso_U_23
_atom_site_aniso_U_13
_atom_site_aniso_U_12
Ni1 0.02032(13) 0.02308(13) 0.02025(12) -0.00408(11) -0.00119(9) 0.00336(11)
Cl1 0.0523(4) 0.0504(4) 0.0660(4) -0.0093(3) 0.0052(3) 0.0143(3)
P1 0.0299(3) 0.0244(3) 0.0344(3) 0.0000(2) -0.0104(2) -0.0017(2)
F4A 0.0285(14) 0.092(4) 0.0479(17) -0.017(2) -0.0122(12) 0.0032(19)
F2A 0.0256(19) 0.085(4) 0.143(5) -0.044(4) -0.034(3) 0.012(2)
F6 0.0630(9) 0.0458(8) 0.0337(7) -0.0112(6) 0.0036(6) -0.0063(7)
F1 0.0648(11) 0.0404(8) 0.0848(12) -0.0326(8) -0.0119(9) 0.0041(8)
F5A 0.114(4) 0.0395(18) 0.066(2) 0.0239(14) -0.017(2) -0.021(2)
F3A 0.118(5) 0.046(2) 0.049(3) 0.009(2) 0.052(3) 0.008(3)
C21 0.0387(13) 0.0455(14) 0.0207(10) -0.0080(10) 0.0000(9) -0.0068(10)
O1 0.0171(7) 0.0312(7) 0.0256(7) -0.0073(6) -0.0038(5) 0.0000(6)
N2 0.0260(9) 0.0229(8) 0.0180(8) 0.0009(6) -0.0015(6) 0.0019(7)
N3 0.0234(9) 0.0229(8) 0.0208(8) 0.0029(7) -0.0006(7) 0.0044(7)
N1 0.0185(8) 0.0251(8) 0.0190(8) -0.0047(7) -0.0021(6) -0.0003(7)
C2 0.0227(10) 0.0217(10) 0.0216(9) -0.0024(8) -0.0015(8) 0.0018(8)
C3 0.0346(12) 0.0249(10) 0.0332(12) -0.0056(9) -0.0012(9) 0.0011(9)
C4 0.0335(12) 0.0274(11) 0.0238(10) 0.0023(8) 0.0012(9) 0.0032(9)
C5 0.0222(10) 0.0288(10) 0.0291(10) 0.0001(9) -0.0047(8) 0.0035(9)
C6 0.0194(10) 0.0345(12) 0.0373(12) 0.0012(10) 0.0009(9) 0.0027(9)
C7 0.0243(10) 0.0292(11) 0.0244(10) -0.0018(8) 0.0032(8) 0.0000(8)
C8 0.0258(10) 0.0307(11) 0.0157(9) -0.0019(8) 0.0009(8) 0.0005(8)
C9 0.0329(12) 0.0404(12) 0.0262(11) 0.0083(10) 0.0000(9) 0.0051(10)
C10 0.0327(11) 0.0214(9) 0.0127(9) 0.0043(7) 0.0018(8) 0.0049(8)
C11 0.0440(13) 0.0222(10) 0.0191(10) 0.0016(8) 0.0053(9) 0.0051(9)
C12 0.0508(14) 0.0222(10) 0.0214(10) 0.0006(8) -0.0032(9) -0.0051(10)
C13 0.0365(12) 0.0281(11) 0.0230(10) 0.0022(9) -0.0037(9) -0.0059(9)
C14 0.0283(11) 0.0277(10) 0.0234(10) -0.0010(8) -0.0014(8) 0.0009(9)
C15 0.0303(11) 0.0222(9) 0.0147(9) 0.0055(8) 0.0011(8) 0.0059(8)
C16 0.0271(11) 0.0286(10) 0.0308(11) 0.0027(9) -0.0024(9) 0.0035(9)
C17 0.0248(11) 0.0400(12) 0.0354(12) 0.0066(10) -0.0002(9) 0.0040(9)
C18 0.0292(12) 0.0418(13) 0.0303(11) 0.0083(10) 0.0036(9) 0.0160(10)
C19 0.0342(12) 0.0309(11) 0.0206(10) 0.0035(8) 0.0012(8) 0.0125(9)
C20 0.0433(19) 0.0290(16) 0.0389(18) 0.000 0.0029(15) 0.000
F4B 0.051(5) 0.077(6) 0.112(8) -0.050(6) 0.049(5) -0.037(4)
F5B 0.159(12) 0.058(4) 0.052(4) 0.018(3) -0.031(5) 0.033(6)
F2B 0.035(3) 0.077(5) 0.098(6) -0.041(4) 0.013(4) -0.025(3)
F3B 0.162(11) 0.057(6) 0.037(4) -0.008(4) -0.039(6) 0.070(7)

loop_
_atom_type_symbol
_atom_type_description
_atom_type_scat_dispersion_real
_atom_type_scat_dispersion_imag
_atom_type_scat_source
C C 0.0033 0.0016 'International Tables Vol C Tables 4.2.6.8 and 6.1.1.4'
H H 0.0000 0.0000 'International Tables Vol C Tables 4.2.6.8 and 6.1.1.4'
N N 0.0061 0.0033 'International Tables Vol C Tables 4.2.6.8 and 6.1.1.4'
O O 0.0106 0.0060 'International Tables Vol C Tables 4.2.6.8 and 6.1.1.4'
F F 0.0171 0.0103 'International Tables Vol C Tables 4.2.6.8 and 6.1.1.4'
P P 0.1023 0.0942 'International Tables Vol C Tables 4.2.6.8 and 6.1.1.4'
Cl Cl 0.1484 0.1585 'International Tables Vol C Tables 4.2.6.8 and 6.1.1.4'
Ni Ni 0.3393 1.1124 'International Tables Vol C Tables 4.2.6.8 and 6.1.1.4'

loop_
_geom_angle_atom_site_label_1
_geom_angle_atom_site_label_2
_geom_angle_atom_site_label_3
_geom_angle
_geom_angle_site_symmetry_1
O1 Ni1 N3 108.64(7) .
O1 Ni1 N2 166.54(6) .
N3 Ni1 N2 84.67(7) .
O1 Ni1 N1 43.75(6) .
N3 Ni1 N1 152.29(7) .
N2 Ni1 N1 123.03(7) .
F4B P1 F2A 147.2(5) .
F4B P1 F3A 117.6(6) .
F2A P1 F3A 94.5(3) .
F4B P1 F3B 93.9(5) .
F2A P1 F3B 118.4(5) .
F3A P1 F3B 23.9(5) .
F4B P1 F5B 92.4(5) .
F2A P1 F5B 54.8(4) .
F3A P1 F5B 148.2(5) .
F3B P1 F5B 169.7(5) .
F4B P1 F6 97.7(2) .
F2A P1 F6 88.18(18) .
F3A P1 F6 90.3(3) .
F3B P1 F6 91.1(4) .
F5B P1 F6 96.2(3) .
F4B P1 F1 83.0(2) .
F2A P1 F1 91.27(18) .
F3A P1 F1 89.3(3) .
F3B P1 F1 88.8(4) .
F5B P1 F1 83.9(3) .
F6 P1 F1 179.32(9) .
F4B P1 F5A 58.6(5) .
F2A P1 F5A 90.1(3) .
F3A P1 F5A 173.4(3) .
F3B P1 F5A 151.2(5) .
F5B P1 F5A 37.5(4) .
F6 P1 F5A 85.1(2) .
F1 P1 F5A 95.3(2) .
F4B P1 F4A 31.3(5) .
F2A P1 F4A 174.3(3) .
F3A P1 F4A 88.5(2) .
F3B P1 F4A 64.7(5) .
F5B P1 F4A 122.8(5) .
F6 P1 F4A 86.9(2) .
F1 P1 F4A 93.6(2) .
F5A P1 F4A 86.6(2) .
F4B P1 F2B 171.4(3) .
F2A P1 F2B 33.2(3) .
F3A P1 F2B 61.4(4) .
F3B P1 F2B 85.2(5) .
F5B P1 F2B 87.4(4) .
F6 P1 F2B 90.8(2) .
F1 P1 F2B 88.5(3) .
F5A P1 F2B 123.3(4) .
F4A P1 F2B 149.8(4) .
F4B F4A P1 68.0(6) .
F4B F4A F3B 119.8(7) .
P1 F4A F3B 55.9(3) .
F2B F2A F5B 142.0(8) .
F2B F2A P1 80.4(6) .
F5B F2A P1 63.8(3) .
F5B F5A F4B 119.9(6) .
F5B F5A P1 69.0(4) .
F4B F5A P1 57.6(3) .
F3B F3A P1 78.8(14) .
F3B F3A F2B 141.4(16) .
P1 F3A F2B 62.6(3) .
C8 C21 H21A 109.5 .
C8 C21 H21B 109.5 .
H21A C21 H21B 109.5 .
C8 C21 H21C 109.5 .
H21A C21 H21C 109.5 .
H21B C21 H21C 109.5 .
N1 O1 Ni1 71.74(8) .
C14 N2 C10 118.51(17) .
C14 N2 Ni1 127.65(14) .
C10 N2 Ni1 113.77(13) .
C16 N3 C15 119.30(17) .
C16 N3 Ni1 126.00(14) .
C15 N3 Ni1 114.66(13) .
O1 N1 C2 111.11(14) .
O1 N1 C8 112.22(13) .
C2 N1 C8 119.83(14) .
O1 N1 Ni1 64.52(8) .
C2 N1 Ni1 117.41(12) .
C8 N1 Ni1 118.00(12) .
C4 C2 C5 109.19(16) .
C4 C2 N1 107.51(15) .
C5 C2 N1 108.79(15) .
C4 C2 C3 107.97(16) .
C5 C2 C3 112.09(16) .
N1 C2 C3 111.16(15) .
C2 C3 H3A 109.5 .
C2 C3 H3B 109.5 .
H3A C3 H3B 109.5 .
C2 C3 H3C 109.5 .
H3A C3 H3C 109.5 .
H3B C3 H3C 109.5 .
C2 C4 H4A 109.5 .
C2 C4 H4B 109.5 .
H4A C4 H4B 109.5 .
C2 C4 H4C 109.5 .
H4A C4 H4C 109.5 .
H4B C4 H4C 109.5 .
C6 C5 C2 113.58(16) .
C6 C5 H5A 108.8 .
C2 C5 H5A 108.8 .
C6 C5 H5B 108.8 .
C2 C5 H5B 108.8 .
H5A C5 H5B 107.7 .
C5 C6 C7 108.96(16) .
C5 C6 H6A 109.9 .
C7 C6 H6A 109.9 .
C5 C6 H6B 109.9 .
C7 C6 H6B 109.9 .
H6A C6 H6B 108.3 .
C6 C7 C8 114.23(17) .
C6 C7 H7A 108.7 .
C8 C7 H7A 108.7 .
C6 C7 H7B 108.7 .
C8 C7 H7B 108.7 .
H7A C7 H7B 107.6 .
C9 C8 C7 109.19(17) .
C9 C8 N1 107.47(15) .
C7 C8 N1 108.25(15) .
C9 C8 C21 109.00(17) .
C7 C8 C21 112.14(17) .
N1 C8 C21 110.66(16) .
C8 C9 H9A 109.5 .
C8 C9 H9B 109.5 .
H9A C9 H9B 109.5 .
C8 C9 H9C 109.5 .
H9A C9 H9C 109.5 .
H9B C9 H9C 109.5 .
N2 C10 C11 121.14(19) .
N2 C10 C15 113.65(17) .
C11 C10 C15 125.20(18) .
C12 C11 C10 119.74(19) .
C12 C11 H11 120.1 .
C10 C11 H11 120.1 .
C13 C12 C11 119.13(19) .
C13 C12 H12 120.4 .
C11 C12 H12 120.4 .
C12 C13 C14 118.6(2) .
C12 C13 H13 120.7 .
C14 C13 H13 120.7 .
N2 C14 C13 122.87(19) .
N2 C14 H14 118.6 .
C13 C14 H14 118.6 .
N3 C15 C19 121.21(19) .
N3 C15 C10 113.09(16) .
C19 C15 C10 125.69(18) .
N3 C16 C17 121.9(2) .
N3 C16 H16 119.0 .
C17 C16 H16 119.0 .
C18 C17 C16 118.9(2) .
C18 C17 H17 120.6 .
C16 C17 H17 120.6 .
C19 C18 C17 119.4(2) .
C19 C18 H18 120.3 .
C17 C18 H18 120.3 .
C15 C19 C18 119.3(2) .
C15 C19 H19 120.4 .
C18 C19 H19 120.4 .
Cl1 C20 Cl1 111.18(17) 2
Cl1 C20 H20A 109.4 2
Cl1 C20 H20A 109.4 .
Cl1 C20 H20B 109.4 2
Cl1 C20 H20B 109.4 .
H20A C20 H20B 108.0 .
F4A F4B P1 80.7(6) .
F4A F4B F5A 134.3(8) .
P1 F4B F5A 63.8(4) .
F5A F5B F2A 129.6(6) .
F5A F5B P1 73.5(5) .
F2A F5B P1 61.3(3) .
F2A F2B F3A 122.2(7) .
F2A F2B P1 66.4(5) .
F3A F2B P1 56.0(3) .
F3A F3B P1 77.2(12) .
F3A F3B F4A 136.3(16) .
P1 F3B F4A 59.4(5) .

loop_
_geom_bond_atom_site_label_1
_geom_bond_atom_site_label_2
_geom_bond_distance
_geom_bond_site_symmetry_2
Ni1 O1 1.8043(14) .
Ni1 N3 1.8816(17) .
Ni1 N2 1.8960(16) .
Ni1 N1 1.8980(16) .
Cl1 C20 1.7588(19) .
P1 F4B 1.516(6) .
P1 F2A 1.534(4) .
P1 F3A 1.542(6) .
P1 F3B 1.551(10) .
P1 F5B 1.569(6) .
P1 F6 1.5916(14) .
P1 F1 1.5951(15) .
P1 F5A 1.611(3) .
P1 F4A 1.613(3) .
P1 F2B 1.651(6) .
F4A F4B 0.850(12) .
F4A F3B 1.694(15) .
F2A F2B 0.917(7) .
F2A F5B 1.429(10) .
F5A F5B 1.023(11) .
F5A F4B 1.532(14) .
F3A F3B 0.641(15) .
F3A F2B 1.632(10) .
C21 C8 1.530(3) .
C21 H21A 0.9800 .
C21 H21B 0.9800 .
C21 H21C 0.9800 .
O1 N1 1.382(2) .
N2 C14 1.341(3) .
N2 C10 1.358(2) .
N3 C16 1.333(3) .
N3 C15 1.357(2) .
N1 C2 1.522(2) .
N1 C8 1.528(2) .
C2 C4 1.522(3) .
C2 C5 1.524(3) .
C2 C3 1.527(3) .
C3 H3A 0.9800 .
C3 H3B 0.9800 .
C3 H3C 0.9800 .
C4 H4A 0.9800 .
C4 H4B 0.9800 .
C4 H4C 0.9800 .
C5 C6 1.516(3) .
C5 H5A 0.9900 .
C5 H5B 0.9900 .
C6 C7 1.518(3) .
C6 H6A 0.9900 .
C6 H6B 0.9900 .
C7 C8 1.527(3) .
C7 H7A 0.9900 .
C7 H7B 0.9900 .
C8 C9 1.523(3) .
C9 H9A 0.9800 .
C9 H9B 0.9800 .
C9 H9C 0.9800 .
C10 C11 1.382(3) .
C10 C15 1.466(3) .
C11 C12 1.381(3) .
C11 H11 0.9500 .
C12 C13 1.379(3) .
C12 H12 0.9500 .
C13 C14 1.381(3) .
C13 H13 0.9500 .
C14 H14 0.9500 .
C15 C19 1.377(3) .
C16 C17 1.383(3) .
C16 H16 0.9500 .
C17 C18 1.379(3) .
C17 H17 0.9500 .
C18 C19 1.377(3) .
C18 H18 0.9500 .
C19 H19 0.9500 .
C20 Cl1 1.7588(19) 2
C20 H20A 0.9900 .
C20 H20B 0.9900 .
